data_2237656
loop_
_publ_author_name
'Ham, Zoran'
'Meden, Anton'
'Kasuni\<c, Marta'

_publ_section_title
;
 Bis{(<i>R</i>)-1-(3-aminosulfonyl-4-methoxyphenyl)-<i>N</i>-[2-(2-ethoxyphenoxy)ethyl]propan-2-aminium}
 adipate tetrahydrate
;
_journal_coeditor_code LD2093
_journal_issue 4
_journal_name_full 'Acta Crystallographica Section E'
_journal_page_first o516
_journal_page_last o517
_journal_paper_doi 10.1107/S1600536813005254
_journal_volume 69
_journal_year 2013
_chemical_formula_iupac '2C20 H29 N2 O5 S +, C6 H8 O4 2-, 4H2 O'
_chemical_formula_moiety '2(C20 H29 N2 O5 S +), C6 H8 O4 2-, 4(H2 O)'
_chemical_formula_sum 'C46 H74 N4 O18 S2'
_chemical_formula_weight 1035.21
_chemical_name_systematic
'Bis{(<i>R</i>)-1-(3-aminosulfonyl-4-methoxyphenyl)-<i>N</i>-[2-(2-ethoxyphenoxy)ethyl]propan-2-aminium} adipate tetrahydrate'
_space_group_IT_number 1
_symmetry_cell_setting triclinic
_symmetry_space_group_name_Hall 'P 1'
_symmetry_space_group_name_H-M 'P 1'
_atom_sites_solution_hydrogens geom
_atom_sites_solution_primary direct
_atom_sites_solution_secondary difmap
_cell_angle_alpha 69.4390(10)
_cell_angle_beta 70.4660(10)
_cell_angle_gamma 67.0580(10)
_cell_formula_units_Z 1
_cell_length_a 10.4595(2)
_cell_length_b 11.9020(3)
_cell_length_c 12.6423(3)
_cell_measurement_reflns_used 5866
_cell_measurement_temperature 293(2)
_cell_measurement_theta_max 27.48
_cell_measurement_theta_min 2.55
_cell_volume 1320.95(5)
_computing_cell_refinement 'DENZO-SMN (Otwinowski & Minor, 1997)'
_computing_data_collection 'COLLECT (Nonius, 1998)'
_computing_data_reduction 'DENZO-SMN (Otwinowski & Minor, 1997)'
_computing_molecular_graphics
;
ORTEP-3 for Windows (Farrugia, 2012) and
Mercury (Macrae <i>et al.</i>, 2006)
;
_computing_publication_material 'publCIF (Westrip, 2010)'
_computing_structure_refinement 'SHELXL97 (Sheldrick, 2008)'
_computing_structure_solution 'SIR97 (Altomare <i>et al.</i>, 1999)'
_diffrn_ambient_temperature 293(2)
_diffrn_measured_fraction_theta_full 0.993
_diffrn_measured_fraction_theta_max 0.993
_diffrn_measurement_device_type 'Nonius KappaCCD'
_diffrn_measurement_method '\f and \w scans'
_diffrn_radiation_monochromator graphite
_diffrn_radiation_source 'fine-focus sealed tube'
_diffrn_radiation_type MoK\a
_diffrn_radiation_wavelength 0.71073
_diffrn_reflns_av_R_equivalents 0.030
_diffrn_reflns_av_sigmaI/netI 0.0368
_diffrn_reflns_limit_h_max 13
_diffrn_reflns_limit_h_min -13
_diffrn_reflns_limit_k_max 15
_diffrn_reflns_limit_k_min -15
_diffrn_reflns_limit_l_max 16
_diffrn_reflns_limit_l_min -16
_diffrn_reflns_number 26272
_diffrn_reflns_theta_full 27.46
_diffrn_reflns_theta_max 27.46
_diffrn_reflns_theta_min 2.92
_exptl_absorpt_coefficient_mu 0.174
_exptl_absorpt_correction_T_max 0.966
_exptl_absorpt_correction_T_min 0.933
_exptl_absorpt_correction_type multi-scan
_exptl_absorpt_process_details '(DENZO-SMN; Otwinowski & Minor, 1997)'
_exptl_crystal_colour colourless
_exptl_crystal_density_diffrn 1.301
_exptl_crystal_density_method 'not measured'
_exptl_crystal_description prism
_exptl_crystal_F_000 554
_exptl_crystal_size_max 0.25
_exptl_crystal_size_mid 0.25
_exptl_crystal_size_min 0.20
_refine_diff_density_max 0.416
_refine_diff_density_min -0.361
_refine_ls_abs_structure_details 'Flack (1983), 4978 Friedel pairs'
_refine_ls_abs_structure_Flack 0.10(8)
_refine_ls_extinction_method none
_refine_ls_goodness_of_fit_ref 0.996
_refine_ls_hydrogen_treatment constr
_refine_ls_matrix_type full
_refine_ls_number_parameters 641
_refine_ls_number_reflns 10988
_refine_ls_number_restraints 7
_refine_ls_restrained_S_all 0.996
_refine_ls_R_factor_all 0.0667
_refine_ls_R_factor_gt 0.0472
_refine_ls_shift/su_max 0.012
_refine_ls_shift/su_mean 0.002
_refine_ls_structure_factor_coef Fsqd
_refine_ls_weighting_details 'calc w=1/[\s^2^(Fo^2^)+(0.0820P)^2^+0.3804P] where P=(Fo^2^+2Fc^2^)/3'
_refine_ls_weighting_scheme calc
_refine_ls_wR_factor_gt 0.1268
_refine_ls_wR_factor_ref 0.1431
_reflns_number_gt 8651
_reflns_number_total 10988
_reflns_threshold_expression I>2sigma(I)
_cod_data_source_file ld2093.cif
_cod_data_source_block I
_cod_database_code 2237656
_cod_database_fobs_code 2237656

loop_
_symmetry_equiv_pos_as_xyz
'x, y, z'

loop_
_atom_site_type_symbol
_atom_site_label
_atom_site_fract_x
_atom_site_fract_y
_atom_site_fract_z
_atom_site_U_iso_or_equiv
_atom_site_adp_type
_atom_site_calc_flag
_atom_site_refinement_flags
_atom_site_occupancy
_atom_site_symmetry_multiplicity
O O1 0.6496(4) 0.5164(3) 0.0736(3) 0.0565(9) Uani d . 1 1
O O2 0.7569(5) 0.3443(4) 0.0177(3) 0.0905(14) Uani d . 1 1
O O3 0.1453(3) 0.1548(3) 0.4551(3) 0.0523(8) Uani d . 1 1
O O4 0.0387(5) 0.3273(3) 0.5150(3) 0.0777(12) Uani d . 1 1
C C1 0.6746(4) 0.4005(4) 0.0907(4) 0.0442(10) Uani d . 1 1
C C2 0.5971(5) 0.3303(4) 0.2015(4) 0.0477(11) Uani d . 1 1
H H2A 0.6176 0.3394 0.2669 0.057 Uiso calc R 1 1
H H2B 0.6324 0.2413 0.2037 0.057 Uiso calc R 1 1
C C3 0.4355(5) 0.3774(4) 0.2138(3) 0.0450(10) Uani d . 1 1
H H3A 0.3981 0.4620 0.2248 0.054 Uiso calc R 1 1
H H3B 0.4157 0.3820 0.1425 0.054 Uiso calc R 1 1
C C4 0.3585(4) 0.2935(4) 0.3147(3) 0.0421(10) Uani d . 1 1
H H4A 0.3953 0.2090 0.3034 0.050 Uiso calc R 1 1
H H4B 0.3787 0.2884 0.3860 0.050 Uiso calc R 1 1
C C5 0.1984(5) 0.3409(4) 0.3272(4) 0.0462(10) Uani d . 1 1
H H5A 0.1770 0.3318 0.2622 0.055 Uiso calc R 1 1
H H5B 0.1634 0.4299 0.3250 0.055 Uiso calc R 1 1
C C6 0.1220(4) 0.2694(4) 0.4398(4) 0.0415(9) Uani d . 1 1
S S1 0.18986(9) -0.00121(8) 0.22314(7) 0.0430(2) Uani d . 1 1
N N1 0.2480(4) -0.0319(3) 0.3356(3) 0.0467(9) Uani d . 1 1
H H1A 0.2095(12) 0.037(2) 0.3710(11) 0.056 Uiso d R 1 1
H H1B 0.346(3) -0.0821(16) 0.3247(4) 0.056 Uiso d R 1 1
N N2 -0.1459(3) 0.6004(3) -0.1238(3) 0.0376(7) Uani d D 1 1
H H2C -0.1640(4) 0.6259(4) -0.1995(10) 0.045 Uiso d RD 1 1
H H2D -0.2078(9) 0.5522(7) -0.0727(7) 0.045 Uiso d RD 1 1
O O11 0.2622(4) -0.1080(3) 0.1734(3) 0.0539(8) Uani d . 1 1
O O12 0.0377(3) 0.0360(3) 0.2568(3) 0.0631(10) Uani d . 1 1
O O13 0.4740(3) 0.0202(3) 0.1156(3) 0.0476(7) Uani d . 1 1
O O14 -0.3472(3) 0.8492(2) -0.2029(2) 0.0416(7) Uani d . 1 1
O O15 -0.3762(3) 0.9233(3) -0.4155(2) 0.0443(7) Uani d . 1 1
C C11 0.2329(4) 0.1324(4) 0.1231(3) 0.0357(9) Uani d . 1 1
C C12 0.3758(4) 0.1302(4) 0.0791(3) 0.0369(8) Uani d . 1 1
C C13 0.4067(5) 0.2386(4) 0.0041(4) 0.0474(10) Uani d . 1 1
H H13 0.5007 0.2395 -0.0248 0.057 Uiso calc R 1 1
C C14 0.2944(5) 0.3470(4) -0.0276(4) 0.0497(11) Uani d . 1 1
H H14 0.3159 0.4177 -0.0815 0.060 Uiso calc R 1 1
C C15 0.1554(4) 0.3519(4) 0.0180(4) 0.0408(9) Uani d . 1 1
C C16 0.1232(4) 0.2435(3) 0.0934(3) 0.0367(8) Uani d . 1 1
H H16 0.0285 0.2449 0.1239 0.044 Uiso calc R 1 1
C C17 0.6170(5) 0.0194(5) 0.0968(4) 0.0553(12) Uani d . 1 1
H H17A 0.6534 0.0513 0.0156 0.083 Uiso calc R 1 1
H H17B 0.6757 -0.0654 0.1228 0.083 Uiso calc R 1 1
H H17C 0.6179 0.0716 0.1395 0.083 Uiso calc R 1 1
C C18 0.0310(5) 0.4697(3) -0.0052(3) 0.0428(9) Uani d . 1 1
H H18A 0.0449 0.5370 0.0118 0.051 Uiso calc R 1 1
H H18B -0.0551 0.4540 0.0487 0.051 Uiso calc R 1 1
C C19 0.0067(4) 0.5163(3) -0.1288(3) 0.0418(8) Uani d . 1 1
H H19 0.0703 0.5665 -0.1784 0.050 Uiso calc R 1 1
C C20 0.0324(4) 0.4120(3) -0.1822(3) 0.0577(8) Uani d . 1 1
H H20A -0.0204 0.3559 -0.1297 0.086 Uiso calc R 1 1
H H20B 0.1323 0.3660 -0.1971 0.086 Uiso calc R 1 1
H H20C 0.0016 0.4476 -0.2538 0.086 Uiso calc R 1 1
C C21 -0.1822(5) 0.7154(4) -0.0838(4) 0.0443(10) Uani d . 1 1
H H21A -0.1192 0.7645 -0.1343 0.053 Uiso calc R 1 1
H H21B -0.1680 0.6906 -0.0058 0.053 Uiso calc R 1 1
C C22 -0.3367(5) 0.7961(4) -0.0847(3) 0.0418(9) Uani d . 1 1
H H22A -0.3998 0.7447 -0.0438 0.050 Uiso calc R 1 1
H H22B -0.3640 0.8626 -0.0465 0.050 Uiso calc R 1 1
C C23 -0.4814(4) 0.9261(3) -0.2209(3) 0.0392(9) Uani d . 1 1
C C24 -0.5956(5) 0.9652(4) -0.1320(4) 0.0481(10) Uani d . 1 1
H H24 -0.5858 0.9385 -0.0558 0.058 Uiso calc R 1 1
C C25 -0.7254(5) 1.0458(5) -0.1603(5) 0.0584(12) Uani d . 1 1
H H25 -0.8029 1.0727 -0.1021 0.070 Uiso calc R 1 1
C C26 -0.7398(5) 1.0853(4) -0.2721(5) 0.0569(13) Uani d . 1 1
H H26 -0.8264 1.1399 -0.2895 0.068 Uiso calc R 1 1
C C27 -0.6266(5) 1.0447(4) -0.3602(4) 0.0486(11) Uani d . 1 1
H H27 -0.6377 1.0706 -0.4359 0.058 Uiso calc R 1 1
C C28 -0.4974(4) 0.9656(4) -0.3347(4) 0.0389(9) Uani d . 1 1
C C29 -0.3867(5) 0.9648(5) -0.5339(4) 0.0557(12) Uani d . 1 1
H H29A -0.4197 1.0563 -0.5577 0.067 Uiso calc R 1 1
H H29B -0.4547 0.9337 -0.5424 0.067 Uiso calc R 1 1
C C30 -0.2435(6) 0.9161(6) -0.6079(4) 0.0683(15) Uani d . 1 1
H H30A -0.1738 0.9361 -0.5901 0.102 Uiso calc R 1 1
H H30B -0.2458 0.9545 -0.6882 0.102 Uiso calc R 1 1
H H30C -0.2187 0.8262 -0.5931 0.102 Uiso calc R 1 1
S S2 0.60656(9) 0.66650(8) 0.31156(7) 0.0439(2) Uani d . 1 1
N N11 0.5491(4) 0.6979(4) 0.1995(3) 0.0544(10) Uani d . 1 1
H H11A 0.5659(7) 0.647(2) 0.1666(13) 0.065 Uiso d R 1 1
H H11B 0.461(3) 0.7428(17) 0.2154(7) 0.065 Uiso d R 1 1
N N12 0.9489(4) 0.0739(3) 0.6452(3) 0.0428(8) Uani d D 1 1
H H12A 1.0225(10) 0.1083(6) 0.5916(7) 0.051 Uiso d RD 1 1
H H12B 0.9646(4) 0.0530(4) 0.7214(10) 0.051 Uiso d RD 1 1
O O21 0.5347(4) 0.7730(3) 0.3602(3) 0.0536(8) Uani d . 1 1
O O22 0.7593(4) 0.6269(3) 0.2803(3) 0.0700(11) Uani d . 1 1
O O23 0.3185(3) 0.6474(3) 0.4169(3) 0.0517(8) Uani d . 1 1
O O24 1.1348(3) -0.1864(3) 0.7396(2) 0.0432(7) Uani d . 1 1
O O25 1.1648(3) -0.2583(3) 0.9491(2) 0.0453(7) Uani d . 1 1
C C31 0.5598(4) 0.5330(4) 0.4112(3) 0.0400(9) Uani d . 1 1
C C32 0.4169(4) 0.5365(4) 0.4548(4) 0.0424(10) Uani d . 1 1
C C33 0.3869(5) 0.4294(4) 0.5306(5) 0.0538(12) Uani d . 1 1
H H33 0.2928 0.4312 0.5659 0.065 Uiso calc R 1 1
C C34 0.4958(5) 0.3202(5) 0.5540(4) 0.0548(12) Uani d . 1 1
H H34 0.4731 0.2474 0.6014 0.066 Uiso calc R 1 1
C C35 0.6403(5) 0.3133(4) 0.5095(4) 0.0493(11) Uani d . 1 1
C C36 0.6673(5) 0.4240(4) 0.4382(4) 0.0496(11) Uani d . 1 1
H H36 0.7613 0.4243 0.4077 0.059 Uiso calc R 1 1
C C37 0.1771(5) 0.6470(5) 0.4389(5) 0.0672(15) Uani d . 1 1
H H37A 0.1776 0.5791 0.4143 0.101 Uiso calc R 1 1
H H37B 0.1227 0.7258 0.3967 0.101 Uiso calc R 1 1
H H37C 0.1348 0.6359 0.5204 0.101 Uiso calc R 1 1
C C38 0.7597(6) 0.1903(4) 0.5347(4) 0.0572(12) Uani d . 1 1
H H38A 0.8398 0.1878 0.4679 0.069 Uiso calc R 1 1
H H38B 0.7265 0.1196 0.5488 0.069 Uiso calc R 1 1
C C39 0.8075(4) 0.1791(4) 0.6409(3) 0.0493(9) Uani d . 1 1
H H39 0.8245 0.2583 0.6299 0.059 Uiso calc R 1 1
C C40 0.6991(4) 0.1575(5) 0.7543(3) 0.0792(12) Uani d . 1 1
H H40A 0.6114 0.2253 0.7501 0.119 Uiso calc R 1 1
H H40B 0.7347 0.1544 0.8164 0.119 Uiso calc R 1 1
H H40C 0.6825 0.0791 0.7682 0.119 Uiso calc R 1 1
C C41 0.9714(5) -0.0457(4) 0.6204(4) 0.0507(11) Uani d . 1 1
H H41A 0.9543 -0.0271 0.5443 0.061 Uiso calc R 1 1
H H41B 0.9021 -0.0853 0.6769 0.061 Uiso calc R 1 1
C C42 1.1161(5) -0.1357(4) 0.6235(4) 0.0511(11) Uani d . 1 1
H H42A 1.1306 -0.2037 0.5912 0.061 Uiso calc R 1 1
H H42B 1.1864 -0.0930 0.5763 0.061 Uiso calc R 1 1
C C43 1.2695(4) -0.2615(4) 0.7532(3) 0.0371(9) Uani d . 1 1
C C44 1.3831(5) -0.3016(5) 0.6684(4) 0.0568(12) Uani d . 1 1
H H44 1.3726 -0.2762 0.5925 0.068 Uiso calc R 1 1
C C45 1.5136(6) -0.3792(5) 0.6927(5) 0.0672(14) Uani d . 1 1
H H45 1.5899 -0.4063 0.6339 0.081 Uiso calc R 1 1
C C46 1.5293(5) -0.4158(5) 0.8044(5) 0.0631(14) Uani d . 1 1
H H46 1.6169 -0.4678 0.8213 0.076 Uiso calc R 1 1
C C47 1.4161(5) -0.3761(4) 0.8921(4) 0.0490(11) Uani d . 1 1
H H47 1.4284 -0.4007 0.9673 0.059 Uiso calc R 1 1
C C48 1.2845(4) -0.2999(4) 0.8685(3) 0.0366(9) Uani d . 1 1
C C49 1.1750(6) -0.2944(5) 1.0684(4) 0.0579(12) Uani d . 1 1
H H49A 1.2399 -0.2585 1.0751 0.069 Uiso calc R 1 1
H H49B 1.2115 -0.3855 1.0947 0.069 Uiso calc R 1 1
C C50 1.0326(6) -0.2480(5) 1.1399(4) 0.0661(14) Uani d . 1 1
H H50A 0.9915 -0.1599 1.1066 0.099 Uiso calc R 1 1
H H50B 1.0400 -0.2598 1.2170 0.099 Uiso calc R 1 1
H H50C 0.9732 -0.2939 1.1429 0.099 Uiso calc R 1 1
O O1W 0.9470(4) -0.0136(3) 0.8819(3) 0.0628(9) Uani d . 1 1
H H1WA 1.0223 -0.0842 0.8889 0.075 Uiso d R 1 1
H H1WB 0.9329 0.0289 0.9381 0.075 Uiso d R 1 1
O O2W 0.9007(4) 0.0962(4) 0.0550(4) 0.0800(12) Uani d . 1 1
H H2WA 0.8489 0.1829 0.0462 0.096 Uiso d R 1 1
H H2WB 0.9253 0.0837 0.1285 0.096 Uiso d R 1 1
O O3W -0.1434(3) 0.6917(3) -0.3570(2) 0.0537(8) Uani d . 1 1
H H3WA -0.2261 0.7583 -0.3650 0.064 Uiso d R 1 1
H H3WB -0.1390 0.6378 -0.4008 0.064 Uiso d R 1 1
O O4W 0.8976(5) 0.5726(4) 0.4780(4) 0.0810(12) Uani d . 1 1
H H4WA 0.9473 0.4914 0.4931 0.097 Uiso d R 1 1
H H4WB 0.8304 0.5939 0.4364 0.097 Uiso d R 1 1

loop_
_atom_site_aniso_label
_atom_site_aniso_U_11
_atom_site_aniso_U_22
_atom_site_aniso_U_33
_atom_site_aniso_U_12
_atom_site_aniso_U_13
_atom_site_aniso_U_23
O1 0.071(2) 0.0392(17) 0.0538(17) -0.0240(15) -0.0103(16) -0.0007(13)
O2 0.094(3) 0.074(2) 0.061(2) -0.009(2) 0.022(2) -0.0241(19)
O3 0.0575(19) 0.0375(16) 0.0513(17) -0.0196(13) 0.0034(14) -0.0085(13)
O4 0.092(3) 0.0450(18) 0.065(2) -0.0189(18) 0.017(2) -0.0141(16)
C1 0.040(2) 0.041(2) 0.043(2) -0.0135(18) -0.0062(18) -0.0028(18)
C2 0.045(2) 0.040(2) 0.048(2) -0.0135(18) -0.0098(19) 0.0000(18)
C3 0.050(2) 0.045(2) 0.0354(19) -0.0199(19) -0.0083(19) -0.0006(17)
C4 0.043(2) 0.039(2) 0.041(2) -0.0177(17) -0.0077(18) -0.0022(16)
C5 0.049(2) 0.043(2) 0.042(2) -0.0194(19) -0.0081(19) -0.0012(17)
C6 0.038(2) 0.039(2) 0.044(2) -0.0129(17) -0.0075(18) -0.0079(17)
S1 0.0410(5) 0.0356(5) 0.0466(5) -0.0139(4) -0.0112(4) -0.0002(4)
N1 0.060(2) 0.0373(18) 0.0337(16) -0.0069(17) -0.0119(16) -0.0062(14)
N2 0.0378(16) 0.0348(16) 0.0356(15) -0.0108(12) -0.0094(13) -0.0033(12)
O11 0.066(2) 0.0427(17) 0.0592(19) -0.0194(15) -0.0197(16) -0.0119(14)
O12 0.0371(16) 0.054(2) 0.077(2) -0.0167(14) -0.0107(16) 0.0087(17)
O13 0.0329(14) 0.0435(16) 0.0583(18) -0.0065(12) -0.0152(13) -0.0050(14)
O14 0.0394(14) 0.0420(15) 0.0323(13) -0.0041(11) -0.0127(11) -0.0020(11)
O15 0.0473(16) 0.0453(16) 0.0314(13) -0.0067(13) -0.0115(12) -0.0056(11)
C11 0.0317(18) 0.036(2) 0.040(2) -0.0109(15) -0.0142(16) -0.0031(16)
C12 0.0328(19) 0.036(2) 0.042(2) -0.0086(16) -0.0108(16) -0.0096(16)
C13 0.044(2) 0.054(3) 0.046(2) -0.020(2) -0.0089(19) -0.010(2)
C14 0.053(2) 0.038(2) 0.052(2) -0.0177(18) -0.013(2) 0.0005(18)
C15 0.040(2) 0.033(2) 0.049(2) -0.0054(16) -0.0217(17) -0.0062(16)
C16 0.0336(18) 0.036(2) 0.0388(19) -0.0081(15) -0.0153(16) -0.0036(16)
C17 0.034(2) 0.062(3) 0.072(3) -0.010(2) -0.020(2) -0.017(2)
C18 0.051(2) 0.0293(18) 0.0402(19) 0.0022(15) -0.0186(17) -0.0080(14)
C19 0.0359(16) 0.0335(16) 0.0447(18) -0.0057(12) -0.0111(14) -0.0008(13)
C20 0.066(2) 0.0532(19) 0.0473(17) -0.0068(15) -0.0165(15) -0.0152(14)
C21 0.053(2) 0.032(2) 0.049(2) -0.0128(18) -0.0212(19) -0.0034(17)
C22 0.048(2) 0.040(2) 0.0321(17) -0.0098(16) -0.0143(16) -0.0025(15)
C23 0.039(2) 0.030(2) 0.044(2) -0.0072(16) -0.0103(18) -0.0079(16)
C24 0.048(2) 0.051(2) 0.042(2) -0.0109(19) -0.0050(19) -0.0169(19)
C25 0.037(2) 0.062(3) 0.068(3) -0.001(2) -0.005(2) -0.029(2)
C26 0.035(2) 0.051(3) 0.084(3) -0.0033(19) -0.025(2) -0.017(2)
C27 0.049(2) 0.044(2) 0.057(3) -0.0086(19) -0.032(2) -0.0053(19)
C28 0.039(2) 0.033(2) 0.045(2) -0.0127(16) -0.0081(17) -0.0096(16)
C29 0.064(3) 0.055(3) 0.046(2) -0.013(2) -0.029(2) 0.000(2)
C30 0.076(4) 0.094(4) 0.035(2) -0.035(3) -0.012(2) -0.009(2)
S2 0.0419(5) 0.0370(5) 0.0497(5) -0.0132(4) -0.0150(5) -0.0019(4)
N11 0.054(2) 0.048(2) 0.048(2) -0.0023(18) -0.0148(18) -0.0086(17)
N12 0.0408(17) 0.0409(18) 0.0382(16) -0.0153(13) -0.0134(14) 0.0070(13)
O21 0.070(2) 0.0360(16) 0.0600(19) -0.0175(14) -0.0262(16) -0.0055(14)
O22 0.0437(18) 0.062(2) 0.089(3) -0.0227(16) -0.0130(18) 0.0038(19)
O23 0.0337(15) 0.0454(17) 0.068(2) -0.0036(13) -0.0168(15) -0.0101(15)
O24 0.0474(16) 0.0428(15) 0.0312(13) -0.0080(12) -0.0127(12) -0.0033(11)
O25 0.0465(16) 0.0501(17) 0.0330(14) -0.0111(13) -0.0126(13) -0.0042(12)
C31 0.043(2) 0.033(2) 0.043(2) -0.0136(17) -0.0135(18) -0.0036(17)
C32 0.042(2) 0.039(2) 0.049(2) -0.0100(18) -0.0181(19) -0.0093(18)
C33 0.036(2) 0.047(3) 0.073(3) -0.018(2) -0.008(2) -0.009(2)
C34 0.061(3) 0.048(3) 0.062(3) -0.030(2) -0.023(2) 0.002(2)
C35 0.061(3) 0.044(2) 0.046(2) -0.021(2) -0.018(2) -0.0040(18)
C36 0.045(2) 0.046(2) 0.059(3) -0.018(2) -0.019(2) -0.004(2)
C37 0.038(2) 0.067(3) 0.100(4) -0.004(2) -0.022(3) -0.031(3)
C38 0.068(3) 0.048(3) 0.068(3) -0.025(2) -0.032(2) -0.005(2)
C39 0.053(2) 0.055(2) 0.0369(17) -0.0219(16) -0.0107(15) -0.0023(15)
C40 0.054(2) 0.101(3) 0.052(2) -0.009(2) -0.0073(17) -0.0058(19)
C41 0.063(3) 0.054(3) 0.038(2) -0.023(2) -0.025(2) 0.0040(18)
C42 0.072(3) 0.040(2) 0.0343(19) -0.0095(19) -0.0176(19) -0.0043(16)
C43 0.040(2) 0.035(2) 0.036(2) -0.0128(16) -0.0113(17) -0.0062(15)
C44 0.056(3) 0.056(3) 0.052(3) -0.009(2) -0.012(2) -0.015(2)
C45 0.052(3) 0.074(3) 0.071(3) -0.013(3) -0.006(3) -0.027(3)
C46 0.046(3) 0.064(3) 0.077(3) -0.008(2) -0.018(3) -0.021(3)
C47 0.049(2) 0.048(3) 0.053(2) -0.020(2) -0.016(2) -0.006(2)
C48 0.043(2) 0.033(2) 0.0358(19) -0.0150(16) -0.0149(16) -0.0015(15)
C49 0.067(3) 0.080(3) 0.034(2) -0.030(3) -0.010(2) -0.014(2)
C50 0.075(4) 0.075(4) 0.038(2) -0.023(3) -0.006(2) -0.010(2)
O1W 0.0567(19) 0.063(2) 0.0516(17) 0.0036(15) -0.0139(15) -0.0181(15)
O2W 0.081(3) 0.067(2) 0.108(3) 0.0004(19) -0.042(2) -0.048(2)
O3W 0.0537(17) 0.0573(17) 0.0391(14) 0.0001(14) -0.0165(13) -0.0134(12)
O4W 0.083(3) 0.065(2) 0.106(3) -0.001(2) -0.044(2) -0.039(2)

loop_
_atom_type_symbol
_atom_type_description
_atom_type_scat_dispersion_real
_atom_type_scat_dispersion_imag
_atom_type_scat_source
C C 0.0033 0.0016 'International Tables Vol C Tables 4.2.6.8 and 6.1.1.4'
H H 0.0000 0.0000 'International Tables Vol C Tables 4.2.6.8 and 6.1.1.4'
N N 0.0061 0.0033 'International Tables Vol C Tables 4.2.6.8 and 6.1.1.4'
O O 0.0106 0.0060 'International Tables Vol C Tables 4.2.6.8 and 6.1.1.4'
S S 0.1246 0.1234 'International Tables Vol C Tables 4.2.6.8 and 6.1.1.4'

loop_
_geom_angle_atom_site_label_1
_geom_angle_atom_site_label_2
_geom_angle_atom_site_label_3
_geom_angle
O2 C1 O1 121.4(4)
O2 C1 C2 119.5(4)
O1 C1 C2 119.1(4)
C1 C2 C3 112.8(3)
C1 C2 H2A 109.0
C3 C2 H2A 109.0
C1 C2 H2B 109.0
C3 C2 H2B 109.0
H2A C2 H2B 107.8
C4 C3 C2 113.2(2)
C4 C3 H3A 108.9
C2 C3 H3A 108.9
C4 C3 H3B 108.9
C2 C3 H3B 108.9
H3A C3 H3B 107.8
C5 C4 C3 113.0(2)
C5 C4 H4A 109.0
C3 C4 H4A 109.0
C5 C4 H4B 109.0
C3 C4 H4B 109.0
H4A C4 H4B 107.8
C4 C5 C6 111.9(3)
C4 C5 H5A 109.2
C6 C5 H5A 109.2
C4 C5 H5B 109.2
C6 C5 H5B 109.2
H5A C5 H5B 107.9
O3 C6 O4 122.0(4)
O3 C6 C5 118.8(4)
O4 C6 C5 119.1(4)
O12 S1 O11 117.8(2)
O12 S1 N1 107.7(2)
O11 S1 N1 107.7(2)
O12 S1 C11 105.73(17)
O11 S1 C11 109.37(18)
N1 S1 C11 108.19(18)
S1 N1 H1A 112.9
S1 N1 H1B 110.6
H1A N1 H1B 123.5
C21 N2 C19 114.6(3)
C21 N2 H2C 108.7
C19 N2 H2C 108.6
C21 N2 H2D 108.6
C19 N2 H2D 108.6
H2C N2 H2D 107.6
C12 O13 C17 118.7(3)
C23 O14 C22 116.0(3)
C28 O15 C29 117.1(3)
C16 C11 C12 120.2(3)
C16 C11 S1 119.5(3)
C12 C11 S1 120.2(3)
O13 C12 C13 124.9(4)
O13 C12 C11 116.0(3)
C13 C12 C11 119.1(4)
C12 C13 C14 119.3(4)
C12 C13 H13 120.4
C14 C13 H13 120.4
C15 C14 C13 122.1(4)
C15 C14 H14 118.9
C13 C14 H14 118.9
C14 C15 C16 119.0(4)
C14 C15 C18 124.0(4)
C16 C15 C18 117.0(4)
C15 C16 C11 120.2(4)
C15 C16 H16 119.9
C11 C16 H16 119.9
O13 C17 H17A 109.5
O13 C17 H17B 109.5
H17A C17 H17B 109.5
O13 C17 H17C 109.5
H17A C17 H17C 109.5
H17B C17 H17C 109.5
C15 C18 C19 116.2(3)
C15 C18 H18A 108.2
C19 C18 H18A 108.2
C15 C18 H18B 108.2
C19 C18 H18B 108.2
H18A C18 H18B 107.4
N2 C19 C20 108.8(3)
N2 C19 C18 107.8(3)
C20 C19 C18 114.0(3)
N2 C19 H19 108.7
C20 C19 H19 108.7
C18 C19 H19 108.7
C19 C20 H20A 109.5
C19 C20 H20B 109.5
H20A C20 H20B 109.5
C19 C20 H20C 109.5
H20A C20 H20C 109.5
H20B C20 H20C 109.5
N2 C21 C22 110.9(4)
N2 C21 H21A 109.5
C22 C21 H21A 109.5
N2 C21 H21B 109.5
C22 C21 H21B 109.5
H21A C21 H21B 108.0
O14 C22 C21 107.7(3)
O14 C22 H22A 110.2
C21 C22 H22A 110.2
O14 C22 H22B 110.2
C21 C22 H22B 110.2
H22A C22 H22B 108.5
C24 C23 C28 120.5(4)
C24 C23 O14 123.0(4)
C28 C23 O14 116.5(3)
C23 C24 C25 118.3(4)
C23 C24 H24 120.9
C25 C24 H24 120.9
C26 C25 C24 120.9(4)
C26 C25 H25 119.5
C24 C25 H25 119.5
C25 C26 C27 120.7(4)
C25 C26 H26 119.7
C27 C26 H26 119.7
C26 C27 C28 119.6(5)
C26 C27 H27 120.2
C28 C27 H27 120.2
O15 C28 C27 124.7(4)
O15 C28 C23 115.2(4)
C27 C28 C23 120.0(4)
O15 C29 C30 108.9(4)
O15 C29 H29A 109.9
C30 C29 H29A 109.9
O15 C29 H29B 109.9
C30 C29 H29B 109.9
H29A C29 H29B 108.3
C29 C30 H30A 109.5
C29 C30 H30B 109.5
H30A C30 H30B 109.5
C29 C30 H30C 109.5
H30A C30 H30C 109.5
H30B C30 H30C 109.5
O21 S2 O22 118.1(2)
O21 S2 N11 107.1(2)
O22 S2 N11 108.6(2)
O21 S2 C31 109.55(19)
O22 S2 C31 105.57(19)
N11 S2 C31 107.5(2)
S2 N11 H11A 122.6
S2 N11 H11B 105.4
H11A N11 H11B 116.1
C41 N12 C39 120.4(3)
C41 N12 H12A 107.3
C39 N12 H12A 107.2
C41 N12 H12B 107.2
C39 N12 H12B 107.3
H12A N12 H12B 106.8
C32 O23 C37 117.7(4)
C43 O24 C42 116.5(3)
C48 O25 C49 118.2(4)
C36 C31 C32 120.8(4)
C36 C31 S2 118.2(3)
C32 C31 S2 120.8(3)
O23 C32 C33 125.5(4)
O23 C32 C31 116.2(4)
C33 C32 C31 118.3(4)
C34 C33 C32 119.9(4)
C34 C33 H33 120.0
C32 C33 H33 120.0
C33 C34 C35 122.8(4)
C33 C34 H34 118.6
C35 C34 H34 118.6
C36 C35 C34 115.9(4)
C36 C35 C38 122.1(4)
C34 C35 C38 121.9(4)
C31 C36 C35 122.0(4)
C31 C36 H36 119.0
C35 C36 H36 119.0
O23 C37 H37A 109.5
O23 C37 H37B 109.5
H37A C37 H37B 109.5
O23 C37 H37C 109.5
H37A C37 H37C 109.5
H37B C37 H37C 109.5
C35 C38 C39 110.2(4)
C35 C38 H38A 109.6
C39 C38 H38A 109.6
C35 C38 H38B 109.6
C39 C38 H38B 109.6
H38A C38 H38B 108.1
C40 C39 N12 110.8(3)
C40 C39 C38 114.0(4)
N12 C39 C38 108.4(4)
C40 C39 H39 107.8
N12 C39 H39 107.8
C38 C39 H39 107.8
C39 C40 H40A 109.5
C39 C40 H40B 109.5
H40A C40 H40B 109.5
C39 C40 H40C 109.5
H40A C40 H40C 109.5
H40B C40 H40C 109.5
N12 C41 C42 113.5(4)
N12 C41 H41A 108.9
C42 C41 H41A 108.9
N12 C41 H41B 108.9
C42 C41 H41B 108.9
H41A C41 H41B 107.7
O24 C42 C41 110.8(4)
O24 C42 H42A 109.5
C41 C42 H42A 109.5
O24 C42 H42B 109.5
C41 C42 H42B 109.5
H42A C42 H42B 108.1
O24 C43 C44 126.5(4)
O24 C43 C48 113.9(3)
C44 C43 C48 119.6(4)
C45 C44 C43 121.4(5)
C45 C44 H44 119.3
C43 C44 H44 119.3
C44 C45 C46 119.3(5)
C44 C45 H45 120.4
C46 C45 H45 120.4
C45 C46 C47 120.5(5)
C45 C46 H46 119.7
C47 C46 H46 119.7
C48 C47 C46 120.4(5)
C48 C47 H47 119.8
C46 C47 H47 119.8
O25 C48 C47 125.2(4)
O25 C48 C43 116.1(4)
C47 C48 C43 118.7(4)
O25 C49 C50 108.6(4)
O25 C49 H49A 110.0
C50 C49 H49A 110.0
O25 C49 H49B 110.0
C50 C49 H49B 110.0
H49A C49 H49B 108.3
C49 C50 H50A 109.5
C49 C50 H50B 109.5
H50A C50 H50B 109.5
C49 C50 H50C 109.5
H50A C50 H50C 109.5
H50B C50 H50C 109.5
H1WA O1W H1WB 109.4
H2WA O2W H2WB 95.9
H3WA O3W H3WB 105.2
H4WA O4W H4WB 114.1

loop_
_geom_bond_atom_site_label_1
_geom_bond_atom_site_label_2
_geom_bond_distance
O1 C1 1.251(5)
O2 C1 1.222(5)
O3 C6 1.243(5)
O4 C6 1.255(5)
C1 C2 1.505(5)
C2 C3 1.530(6)
C2 H2A 0.9700
C2 H2B 0.9700
C3 C4 1.522(3)
C3 H3A 0.9700
C3 H3B 0.9700
C4 C5 1.515(6)
C4 H4A 0.9700
C4 H4B 0.9700
C5 C6 1.519(5)
C5 H5A 0.9700
C5 H5B 0.9700
S1 O12 1.429(3)
S1 O11 1.440(3)
S1 N1 1.602(4)
S1 C11 1.760(4)
N1 H1A 0.9540
N1 H1B 0.9575
N2 C21 1.492(5)
N2 C19 1.511(5)
N2 H2C 0.9564
N2 H2D 0.9564
O13 C12 1.351(5)
O13 C17 1.431(5)
O14 C23 1.388(5)
O14 C22 1.427(4)
O15 C28 1.379(5)
O15 C29 1.430(5)
C11 C16 1.401(5)
C11 C12 1.403(5)
C12 C13 1.389(5)
C13 C14 1.405(6)
C13 H13 0.9300
C14 C15 1.359(6)
C14 H14 0.9300
C15 C16 1.396(5)
C15 C18 1.513(5)
C16 H16 0.9300
C17 H17A 0.9600
C17 H17B 0.9600
C17 H17C 0.9600
C18 C19 1.537(5)
C18 H18A 0.9700
C18 H18B 0.9700
C19 C20 1.509(5)
C19 H19 0.9800
C20 H20A 0.9600
C20 H20B 0.9600
C20 H20C 0.9600
C21 C22 1.526(6)
C21 H21A 0.9700
C21 H21B 0.9700
C22 H22A 0.9700
C22 H22B 0.9700
C23 C24 1.394(6)
C23 C28 1.394(6)
C24 C25 1.400(7)
C24 H24 0.9300
C25 C26 1.364(7)
C25 H25 0.9300
C26 C27 1.388(7)
C26 H26 0.9300
C27 C28 1.379(6)
C27 H27 0.9300
C29 C30 1.491(7)
C29 H29A 0.9700
C29 H29B 0.9700
C30 H30A 0.9600
C30 H30B 0.9600
C30 H30C 0.9600
S2 O21 1.430(3)
S2 O22 1.433(3)
S2 N11 1.590(4)
S2 C31 1.771(4)
N11 H11A 0.7839
N11 H11B 0.8609
N12 C41 1.477(6)
N12 C39 1.524(6)
N12 H12A 0.9601
N12 H12B 0.9601
O23 C32 1.363(5)
O23 C37 1.412(6)
O24 C43 1.373(5)
O24 C42 1.427(5)
O25 C48 1.367(5)
O25 C49 1.445(5)
C31 C36 1.368(6)
C31 C32 1.399(6)
C32 C33 1.377(6)
C33 C34 1.369(7)
C33 H33 0.9300
C34 C35 1.406(6)
C34 H34 0.9300
C35 C36 1.383(6)
C35 C38 1.523(7)
C36 H36 0.9300
C37 H37A 0.9600
C37 H37B 0.9600
C37 H37C 0.9600
C38 C39 1.531(6)
C38 H38A 0.9700
C38 H38B 0.9700
C39 C40 1.512(5)
C39 H39 0.9800
C40 H40A 0.9600
C40 H40B 0.9600
C40 H40C 0.9600
C41 C42 1.478(7)
C41 H41A 0.9700
C41 H41B 0.9700
C42 H42A 0.9700
C42 H42B 0.9700
C43 C44 1.362(6)
C43 C48 1.410(5)
C44 C45 1.381(8)
C44 H44 0.9300
C45 C46 1.371(8)
C45 H45 0.9300
C46 C47 1.381(7)
C46 H46 0.9300
C47 C48 1.385(6)
C47 H47 0.9300
C49 C50 1.466(7)
C49 H49A 0.9700
C49 H49B 0.9700
C50 H50A 0.9600
C50 H50B 0.9600
C50 H50C 0.9600
O1W H1WA 0.9011
O1W H1WB 0.9531
O2W H2WA 0.9461
O2W H2WB 0.9924
O3W H3WA 0.9248
O3W H3WB 0.9642
O4W H4WA 0.8873
O4W H4WB 0.9218

loop_
_geom_hbond_atom_site_label_D
_geom_hbond_atom_site_label_H
_geom_hbond_atom_site_label_A
_geom_hbond_site_symmetry_A
_geom_hbond_distance_DH
_geom_hbond_distance_HA
_geom_hbond_distance_DA
_geom_hbond_angle_DHA
N1 H1B O21 1_545 0.96 2.11 3.028(5) 159.8
N11 H11B O11 1_565 0.86 2.23 3.029(5) 154.8
N2 H2C O3W . 0.96 1.84 2.755(4) 160.0
N12 H12B O1W . 0.96 1.87 2.797(4) 160.3
N2 H2D O1 1_455 0.96 1.98 2.854(4) 150.9
N12 H12A O3 1_655 0.96 1.83 2.746(4) 159.3
N1 H1A O3 . 0.95 1.84 2.790(5) 172.6
N11 H11A O1 . 0.78 2.03 2.798(6) 168.6
O1W H1WB O2W 1_556 0.95 1.80 2.746(5) 174.2
O3W H3WB O4W 1_454 0.96 1.82 2.747(5) 160.8
O2W H2WA O2 . 0.95 1.75 2.690(6) 175.3
O4W H4WA O4 1_655 0.89 1.77 2.658(5) 174.7
O1W H1WA O24 . 0.90 2.33 2.899(4) 120.9
O1W H1WA O25 . 0.90 2.08 2.963(4) 165.0
O3W H3WA O14 . 0.92 2.39 2.920(4) 116.1
O3W H3WA O15 . 0.92 2.03 2.935(4) 166.3

loop_
_geom_torsion_atom_site_label_1
_geom_torsion_atom_site_label_2
_geom_torsion_atom_site_label_3
_geom_torsion_atom_site_label_4
_geom_torsion
O2 C1 C2 C3 -115.3(5)
O1 C1 C2 C3 62.3(6)
C1 C2 C3 C4 170.3(3)
C2 C3 C4 C5 179.6(5)
C3 C4 C5 C6 -170.0(3)
C4 C5 C6 O3 -63.9(5)
C4 C5 C6 O4 115.3(5)
O12 S1 C11 C16 -0.6(4)
O11 S1 C11 C16 127.2(4)
N1 S1 C11 C16 -115.8(3)
O12 S1 C11 C12 175.4(4)
O11 S1 C11 C12 -56.8(4)
N1 S1 C11 C12 60.2(4)
C17 O13 C12 C13 13.7(6)
C17 O13 C12 C11 -165.5(4)
C16 C11 C12 O13 177.9(4)
S1 C11 C12 O13 1.9(5)
C16 C11 C12 C13 -1.3(6)
S1 C11 C12 C13 -177.3(3)
O13 C12 C13 C14 179.7(4)
C11 C12 C13 C14 -1.2(7)
C12 C13 C14 C15 3.9(7)
C13 C14 C15 C16 -3.9(7)
C13 C14 C15 C18 174.3(4)
C14 C15 C16 C11 1.3(6)
C18 C15 C16 C11 -177.1(4)
C12 C11 C16 C15 1.3(6)
S1 C11 C16 C15 177.3(3)
C14 C15 C18 C19 69.6(6)
C16 C15 C18 C19 -112.1(4)
C21 N2 C19 C20 -174.1(3)
C21 N2 C19 C18 61.7(4)
C15 C18 C19 N2 159.5(3)
C15 C18 C19 C20 38.6(5)
C19 N2 C21 C22 178.4(3)
C23 O14 C22 C21 179.9(3)
N2 C21 C22 O14 -69.4(4)
C22 O14 C23 C24 9.0(6)
C22 O14 C23 C28 -172.1(4)
C28 C23 C24 C25 -0.6(7)
O14 C23 C24 C25 178.2(4)
C23 C24 C25 C26 -0.2(8)
C24 C25 C26 C27 1.1(8)
C25 C26 C27 C28 -1.3(7)
C29 O15 C28 C27 -0.2(6)
C29 O15 C28 C23 -178.1(4)
C26 C27 C28 O15 -177.3(4)
C26 C27 C28 C23 0.5(7)
C24 C23 C28 O15 178.5(4)
O14 C23 C28 O15 -0.4(5)
C24 C23 C28 C27 0.4(6)
O14 C23 C28 C27 -178.5(4)
C28 O15 C29 C30 176.5(4)
O21 S2 C31 C36 -128.8(4)
O22 S2 C31 C36 -0.7(5)
N11 S2 C31 C36 115.1(4)
O21 S2 C31 C32 55.6(4)
O22 S2 C31 C32 -176.3(4)
N11 S2 C31 C32 -60.5(4)
C37 O23 C32 C33 -12.6(7)
C37 O23 C32 C31 166.9(4)
C36 C31 C32 O23 -176.0(4)
S2 C31 C32 O23 -0.5(6)
C36 C31 C32 C33 3.5(7)
S2 C31 C32 C33 179.0(4)
O23 C32 C33 C34 174.1(5)
C31 C32 C33 C34 -5.4(8)
C32 C33 C34 C35 4.2(9)
C33 C34 C35 C36 -1.0(8)
C33 C34 C35 C38 -178.7(5)
C32 C31 C36 C35 -0.3(7)
S2 C31 C36 C35 -176.0(4)
C34 C35 C36 C31 -1.0(7)
C38 C35 C36 C31 176.7(5)
C36 C35 C38 C39 89.2(6)
C34 C35 C38 C39 -93.3(5)
C41 N12 C39 C40 83.6(5)
C41 N12 C39 C38 -42.3(5)
C35 C38 C39 C40 70.1(5)
C35 C38 C39 N12 -165.9(3)
C39 N12 C41 C42 177.6(3)
C43 O24 C42 C41 -173.6(4)
N12 C41 C42 O24 71.0(5)
C42 O24 C43 C44 -6.5(6)
C42 O24 C43 C48 174.9(4)
O24 C43 C44 C45 -178.8(5)
C48 C43 C44 C45 -0.2(7)
C43 C44 C45 C46 -0.5(9)
C44 C45 C46 C47 0.2(8)
C45 C46 C47 C48 0.8(8)
C49 O25 C48 C47 0.8(6)
C49 O25 C48 C43 -179.5(4)
C46 C47 C48 O25 178.1(4)
C46 C47 C48 C43 -1.5(7)
O24 C43 C48 O25 0.3(5)
C44 C43 C48 O25 -178.5(4)
O24 C43 C48 C47 180.0(4)
C44 C43 C48 C47 1.2(6)
C48 O25 C49 C50 -175.5(4)

loop_
_cod_related_entry_id
_cod_related_entry_database
_cod_related_entry_code
1 ChemSpider 30658384
